data_7017150
loop_
_publ_author_name
'Caballero, Ana B.'
'Maclaren, Jana K.'
'Rodr\'iguez-Di\'eguez, Antonio'
'Vidal, Isaac'
'Dobado, Jose A.'
'Salas, Juan M.'
'Janiak, Christoph'

_publ_section_title
;
 Dinuclear silver(i) complexes for the design of metal-ligand networks
 based on triazolopyrimidines.
;
_journal_issue 44
_journal_name_full 'Dalton transactions (Cambridge, England : 2003)'
_journal_page_first 11845
_journal_page_last 11855
_journal_paper_doi 10.1039/c1dt10603a
_journal_volume 40
_journal_year 2011
_chemical_formula_moiety 'C16 H19 Ag2 N9, F6 P, Cl O4'
_chemical_formula_sum 'C16 H19 Ag2 Cl F6 N9 O4 P'
_chemical_formula_weight 797.56
_chemical_name_common
;
(acetonitrile-bis(mu-5,7-dimethyl-1,2,4-triazolo(1,5-
a)pyrimidine)disilver(i)) tetrafluoroborate perchlorate
;
_chemical_name_systematic
;
[acetonitrile-bis(\m-5,7-dimethyl-1,2,4-
triazolo[1,5-a]pyrimidine)disilver(I)] tetrafluoroborate perchlorate
;
_space_group_IT_number 2
_symmetry_cell_setting triclinic
_symmetry_space_group_name_Hall '-P 1'
_symmetry_space_group_name_H-M 'P -1'
_atom_sites_solution_hydrogens geom
_atom_sites_solution_primary direct
_atom_sites_solution_secondary difmap
_audit_creation_method SHELXL-97
_cell_angle_alpha 110.932(5)
_cell_angle_beta 112.874(5)
_cell_angle_gamma 97.284(5)
_cell_formula_units_Z 2
_cell_length_a 11.228(5)
_cell_length_b 11.471(5)
_cell_length_c 12.191(5)
_cell_measurement_reflns_used 4452
_cell_measurement_temperature 293(2)
_cell_measurement_theta_max 23.57
_cell_measurement_theta_min 2.39
_cell_volume 1285.2(10)
_computing_cell_refinement 'Bruker APEXII'
_computing_data_collection 'Bruker APEXII'
_computing_data_reduction 'Bruker APEXII'
_computing_molecular_graphics 'DIAMOND (Crystal Impact, 2009)'
_computing_structure_refinement 'SHELXL-97 (Sheldrick, 2008)'
_computing_structure_solution 'SHELXS-97 (Sheldrick, 2008)'
_diffrn_ambient_temperature 293(2)
_diffrn_measured_fraction_theta_full 0.996
_diffrn_measured_fraction_theta_max 0.996
_diffrn_measurement_device_type 'Bruker SMART APEX CCD system'
_diffrn_measurement_method '\f and \w scans'
_diffrn_radiation_monochromator graphite
_diffrn_radiation_source 'fine-focus sealed tube'
_diffrn_radiation_type MoK\a
_diffrn_radiation_wavelength 0.71069
_diffrn_reflns_av_R_equivalents 0.0190
_diffrn_reflns_av_sigmaI/netI 0.0233
_diffrn_reflns_limit_h_max 13
_diffrn_reflns_limit_h_min -13
_diffrn_reflns_limit_k_max 13
_diffrn_reflns_limit_k_min -13
_diffrn_reflns_limit_l_max 14
_diffrn_reflns_limit_l_min -14
_diffrn_reflns_number 13078
_diffrn_reflns_theta_full 25.30
_diffrn_reflns_theta_max 25.30
_diffrn_reflns_theta_min 2.00
_exptl_absorpt_coefficient_mu 1.777
_exptl_absorpt_correction_T_max 0.7176
_exptl_absorpt_correction_T_min 0.5019
_exptl_absorpt_correction_type multi-scan
_exptl_absorpt_process_details '(<i>SADABS</i>; Sheldrick, 1996)'
_exptl_crystal_colour colourless
_exptl_crystal_density_diffrn 2.061
_exptl_crystal_density_method 'not measured'
_exptl_crystal_description prismatic
_exptl_crystal_F_000 780
_exptl_crystal_size_max 0.45
_exptl_crystal_size_mid 0.32
_exptl_crystal_size_min 0.20
_refine_diff_density_max 0.695
_refine_diff_density_min -0.612
_refine_diff_density_rms 0.086
_refine_ls_extinction_method none
_refine_ls_goodness_of_fit_ref 1.048
_refine_ls_hydrogen_treatment constr
_refine_ls_matrix_type full
_refine_ls_number_parameters 357
_refine_ls_number_reflns 4676
_refine_ls_number_restraints 0
_refine_ls_restrained_S_all 1.048
_refine_ls_R_factor_all 0.0521
_refine_ls_R_factor_gt 0.0420
_refine_ls_shift/su_max 0.000
_refine_ls_shift/su_mean 0.000
_refine_ls_structure_factor_coef Fsqd
_refine_ls_weighting_details 'calc w=1/[\s^2^(Fo^2^)+(0.0646P)^2^+1.1555P] where P=(Fo^2^+2Fc^2^)/3'
_refine_ls_weighting_scheme calc
_refine_ls_wR_factor_gt 0.1123
_refine_ls_wR_factor_ref 0.1190
_reflns_number_gt 3802
_reflns_number_total 4676
_reflns_threshold_expression >2sigma(I)
_cod_data_source_file c1dt10603a.txt
_cod_data_source_block an86
_cod_original_sg_symbol_H-M P-1
_cod_database_code 7017150

loop_
_symmetry_equiv_pos_as_xyz
'x, y, z'
'-x, -y, -z'

loop_
_atom_site_label
_atom_site_type_symbol
_atom_site_fract_x
_atom_site_fract_y
_atom_site_fract_z
_atom_site_U_iso_or_equiv
_atom_site_adp_type
_atom_site_occupancy
_atom_site_symmetry_multiplicity
_atom_site_calc_flag
_atom_site_refinement_flags
Ag1 Ag 0.41587(4) 0.07347(4) 0.40362(4) 0.05776(15) Uani 1 1 d .
Ag2 Ag 0.66352(4) 0.27337(4) 0.64737(4) 0.06584(16) Uani 1 1 d .
N1 N 0.6114(4) 0.0810(4) 0.1593(4) 0.0626(11) Uani 1 1 d .
C2 C 0.5103(5) 0.0496(5) 0.1816(5) 0.0613(13) Uani 1 1 d .
H2 H 0.4234 -0.0009 0.1129 0.074 Uiso 1 1 calc R
N3 N 0.5401(4) 0.0954(4) 0.3118(4) 0.0545(10) Uani 1 1 d .
C3A C 0.6727(5) 0.1642(4) 0.3769(5) 0.0492(10) Uani 1 1 d .
N4 N 0.7534(4) 0.2312(4) 0.5077(4) 0.0533(9) Uani 1 1 d .
C5 C 0.8833(5) 0.2891(5) 0.5451(5) 0.0613(13) Uani 1 1 d .
C51 C 0.9796(6) 0.3648(7) 0.6907(6) 0.090(2) Uani 1 1 d .
H51A H 0.9558 0.4418 0.7274 0.135 Uiso 1 1 calc R
H51B H 1.0706 0.3903 0.7034 0.135 Uiso 1 1 calc R
H51C H 0.9741 0.3110 0.7344 0.135 Uiso 1 1 calc R
C6 C 0.9292(6) 0.2816(6) 0.4521(6) 0.0693(14) Uani 1 1 d .
H6 H 1.0201 0.3236 0.4826 0.083 Uiso 1 1 calc R
C7 C 0.8466(5) 0.2157(5) 0.3197(6) 0.0644(13) Uani 1 1 d .
C71 C 0.8812(6) 0.2051(7) 0.2118(7) 0.0857(18) Uani 1 1 d .
H71A H 0.9706 0.2637 0.2491 0.129 Uiso 1 1 calc R
H71B H 0.8165 0.2281 0.1507 0.129 Uiso 1 1 calc R
H71C H 0.8791 0.1167 0.1657 0.129 Uiso 1 1 calc R
N8 N 0.7153(4) 0.1553(4) 0.2847(4) 0.0551(10) Uani 1 1 d .
N11 N 0.1913(5) 0.0881(5) 0.6259(5) 0.0694(12) Uani 1 1 d .
C12 C 0.2076(6) 0.0557(5) 0.5201(6) 0.0656(13) Uani 1 1 d .
H12 H 0.1353 0.0040 0.4354 0.079 Uiso 1 1 calc R
N13 N 0.3355(4) 0.1011(4) 0.5394(4) 0.0536(9) Uani 1 1 d .
C13A C 0.4065(5) 0.1735(4) 0.6720(5) 0.0509(11) Uani 1 1 d .
N14 N 0.5384(4) 0.2437(4) 0.7446(4) 0.0533(9) Uani 1 1 d .
C15 C 0.5825(5) 0.3069(5) 0.8757(5) 0.0601(12) Uani 1 1 d .
C151 C 0.7276(6) 0.3901(6) 0.9611(6) 0.0815(17) Uani 1 1 d .
H51D H 0.7839 0.3446 0.9320 0.122 Uiso 1 1 calc R
H51E H 0.7539 0.4079 1.0518 0.122 Uiso 1 1 calc R
H51F H 0.7384 0.4712 0.9543 0.122 Uiso 1 1 calc R
C16 C 0.4970(7) 0.2985(6) 0.9328(6) 0.0732(15) Uani 1 1 d .
H16 H 0.5326 0.3430 1.0245 0.088 Uiso 1 1 calc R
C17 C 0.3635(6) 0.2272(5) 0.8575(5) 0.0659(13) Uani 1 1 d .
C171 C 0.2638(7) 0.2123(7) 0.9072(6) 0.092(2) Uani 1 1 d .
H71D H 0.2262 0.1211 0.8815 0.138 Uiso 1 1 calc R
H71E H 0.1922 0.2459 0.8699 0.138 Uiso 1 1 calc R
H71F H 0.3085 0.2601 1.0024 0.138 Uiso 1 1 calc R
N18 N 0.3225(4) 0.1655(4) 0.7248(4) 0.0577(10) Uani 1 1 d .
N9 N 0.7491(6) 0.5051(5) 0.7411(6) 0.0919(16) Uani 1 1 d .
C8 C 0.7452(6) 0.6023(6) 0.7434(6) 0.0736(15) Uani 1 1 d .
C9 C 0.7406(7) 0.7300(6) 0.7494(7) 0.0887(18) Uani 1 1 d .
H9A H 0.6498 0.7343 0.7266 0.133 Uiso 1 1 calc R
H9B H 0.7674 0.7433 0.6879 0.133 Uiso 1 1 calc R
H9C H 0.8017 0.7969 0.8379 0.133 Uiso 1 1 calc R
Cl Cl 0.89216(12) 0.11221(13) 0.86396(12) 0.0635(3) Uani 1 1 d .
O1 O 0.9825(6) 0.2214(6) 0.9780(5) 0.144(2) Uani 1 1 d .
O2 O 0.8313(8) 0.1505(7) 0.7637(6) 0.162(3) Uani 1 1 d .
O3 O 0.9488(6) 0.0162(5) 0.8133(7) 0.130(2) Uani 1 1 d .
O4 O 0.7848(7) 0.0531(6) 0.8783(7) 0.162(3) Uani 1 1 d .
P P 0.34735(14) 0.49710(14) 0.65543(15) 0.0618(4) Uani 1 1 d .
F1 F 0.2784(7) 0.5728(7) 0.7312(6) 0.171(2) Uani 1 1 d .
F2 F 0.2746(7) 0.3763(7) 0.6471(10) 0.225(4) Uani 1 1 d .
F3 F 0.4664(7) 0.5093(7) 0.7801(5) 0.179(3) Uani 1 1 d .
F4 F 0.4249(7) 0.6196(6) 0.6725(11) 0.246(5) Uani 1 1 d .
F5 F 0.2269(6) 0.4813(7) 0.5287(6) 0.163(2) Uani 1 1 d .
F6 F 0.4141(6) 0.4124(6) 0.5772(5) 0.1445(18) Uani 1 1 d .

loop_
_atom_site_aniso_label
_atom_site_aniso_U_11
_atom_site_aniso_U_22
_atom_site_aniso_U_33
_atom_site_aniso_U_23
_atom_site_aniso_U_13
_atom_site_aniso_U_12
Ag1 0.0487(2) 0.0663(3) 0.0485(2) 0.02208(19) 0.01953(18) 0.00905(18)
Ag2 0.0576(3) 0.0697(3) 0.0522(2) 0.0200(2) 0.02076(19) 0.00222(19)
N1 0.055(2) 0.075(3) 0.050(2) 0.023(2) 0.023(2) 0.016(2)
C2 0.055(3) 0.068(3) 0.047(3) 0.020(2) 0.017(2) 0.014(2)
N3 0.045(2) 0.061(2) 0.048(2) 0.0231(19) 0.0163(18) 0.0086(18)
C3A 0.044(2) 0.049(2) 0.051(3) 0.025(2) 0.018(2) 0.012(2)
N4 0.044(2) 0.059(2) 0.050(2) 0.0255(19) 0.0157(18) 0.0093(18)
C5 0.042(3) 0.065(3) 0.063(3) 0.028(3) 0.015(2) 0.008(2)
C51 0.055(3) 0.107(5) 0.069(4) 0.026(4) 0.010(3) 0.004(3)
C6 0.047(3) 0.077(4) 0.079(4) 0.036(3) 0.026(3) 0.015(3)
C7 0.050(3) 0.071(3) 0.077(4) 0.035(3) 0.031(3) 0.020(3)
C71 0.075(4) 0.103(5) 0.098(5) 0.047(4) 0.056(4) 0.026(4)
N8 0.049(2) 0.060(2) 0.055(2) 0.026(2) 0.023(2) 0.0159(19)
N11 0.061(3) 0.071(3) 0.064(3) 0.020(2) 0.030(2) 0.009(2)
C12 0.059(3) 0.066(3) 0.060(3) 0.021(3) 0.026(3) 0.010(3)
N13 0.055(2) 0.055(2) 0.048(2) 0.0211(19) 0.0239(19) 0.0129(19)
C13A 0.058(3) 0.044(2) 0.048(3) 0.019(2) 0.023(2) 0.016(2)
N14 0.057(2) 0.049(2) 0.044(2) 0.0171(18) 0.0199(19) 0.0108(18)
C15 0.063(3) 0.058(3) 0.050(3) 0.023(2) 0.020(2) 0.017(2)
C151 0.074(4) 0.086(4) 0.051(3) 0.017(3) 0.016(3) 0.008(3)
C16 0.090(4) 0.075(4) 0.054(3) 0.024(3) 0.037(3) 0.025(3)
C17 0.073(4) 0.063(3) 0.058(3) 0.022(3) 0.035(3) 0.016(3)
C171 0.107(5) 0.105(5) 0.072(4) 0.031(4) 0.061(4) 0.021(4)
N18 0.061(3) 0.055(2) 0.053(2) 0.020(2) 0.029(2) 0.0117(19)
N9 0.093(4) 0.063(3) 0.102(4) 0.034(3) 0.037(3) 0.010(3)
C8 0.053(3) 0.070(4) 0.069(4) 0.018(3) 0.020(3) 0.000(3)
C9 0.090(5) 0.077(4) 0.106(5) 0.048(4) 0.044(4) 0.027(3)
Cl 0.0497(7) 0.0702(8) 0.0546(7) 0.0237(6) 0.0164(6) 0.0078(6)
O1 0.086(4) 0.143(5) 0.086(4) -0.013(3) 0.004(3) -0.017(3)
O2 0.248(8) 0.160(5) 0.088(4) 0.069(4) 0.056(5) 0.123(6)
O3 0.122(4) 0.119(4) 0.200(6) 0.081(4) 0.105(4) 0.069(4)
O4 0.133(5) 0.150(5) 0.181(6) 0.024(5) 0.117(5) -0.014(4)
P 0.0527(7) 0.0625(8) 0.0659(8) 0.0315(7) 0.0223(7) 0.0139(6)
F1 0.187(6) 0.203(6) 0.156(5) 0.076(4) 0.097(5) 0.124(5)
F2 0.160(6) 0.191(6) 0.451(13) 0.220(8) 0.176(8) 0.107(5)
F3 0.170(6) 0.228(7) 0.102(4) 0.051(4) 0.037(4) 0.111(5)
F4 0.132(5) 0.137(5) 0.503(15) 0.175(7) 0.148(7) 0.051(4)
F5 0.112(4) 0.231(6) 0.140(5) 0.106(5) 0.030(3) 0.059(4)
F6 0.150(5) 0.171(5) 0.121(4) 0.055(3) 0.073(3) 0.074(4)

loop_
_atom_type_symbol
_atom_type_description
_atom_type_scat_dispersion_real
_atom_type_scat_dispersion_imag
_atom_type_scat_source
C C 0.0033 0.0016 'International Tables Vol C Tables 4.2.6.8 and 6.1.1.4'
H H 0.0000 0.0000 'International Tables Vol C Tables 4.2.6.8 and 6.1.1.4'
N N 0.0061 0.0033 'International Tables Vol C Tables 4.2.6.8 and 6.1.1.4'
O O 0.0106 0.0060 'International Tables Vol C Tables 4.2.6.8 and 6.1.1.4'
Cl Cl 0.1484 0.1585 'International Tables Vol C Tables 4.2.6.8 and 6.1.1.4'
Ag Ag -0.8971 1.1015 'International Tables Vol C Tables 4.2.6.8 and 6.1.1.4'
P P 0.1023 0.0942 'International Tables Vol C Tables 4.2.6.8 and 6.1.1.4'
F F 0.0171 0.0103 'International Tables Vol C Tables 4.2.6.8 and 6.1.1.4'

loop_
_geom_angle_atom_site_label_1
_geom_angle_atom_site_label_2
_geom_angle_atom_site_label_3
_geom_angle
N13 Ag1 N3 163.84(15)
N13 Ag1 Ag2 82.31(12)
N3 Ag1 Ag2 82.05(11)
N14 Ag2 N4 160.78(14)
N14 Ag2 N9 103.04(18)
N4 Ag2 N9 95.83(18)
N14 Ag2 Ag1 82.18(11)
N4 Ag2 Ag1 82.24(11)
N9 Ag2 Ag1 133.17(15)
C2 N1 N8 102.2(4)
N1 C2 N3 115.8(5)
N1 C2 H2 122.1
N3 C2 H2 122.1
C3A N3 C2 103.3(4)
C3A N3 Ag1 125.3(3)
C2 N3 Ag1 131.4(3)
N4 C3A N3 128.5(4)
N4 C3A N8 123.7(4)
N3 C3A N8 107.9(4)
C3A N4 C5 115.6(4)
C3A N4 Ag2 120.1(3)
C5 N4 Ag2 123.2(3)
N4 C5 C6 121.7(5)
N4 C5 C51 118.3(5)
C6 C5 C51 120.0(5)
C5 C51 H51A 109.5
C5 C51 H51B 109.5
H51A C51 H51B 109.5
C5 C51 H51C 109.5
H51A C51 H51C 109.5
H51B C51 H51C 109.5
C7 C6 C5 122.5(5)
C7 C6 H6 118.7
C5 C6 H6 118.7
C6 C7 N8 114.4(5)
C6 C7 C71 127.7(5)
N8 C7 C71 117.9(5)
C7 C71 H71A 109.5
C7 C71 H71B 109.5
H71A C71 H71B 109.5
C7 C71 H71C 109.5
H71A C71 H71C 109.5
H71B C71 H71C 109.5
C3A N8 N1 110.9(4)
C3A N8 C7 122.1(4)
N1 N8 C7 127.0(4)
C12 N11 N18 101.0(4)
N11 C12 N13 116.7(5)
N11 C12 H12 121.6
N13 C12 H12 121.6
C13A N13 C12 102.8(4)
C13A N13 Ag1 125.6(3)
C12 N13 Ag1 131.5(4)
N14 C13A N18 123.4(4)
N14 C13A N13 128.0(5)
N18 C13A N13 108.6(4)
C15 N14 C13A 115.3(4)
C15 N14 Ag2 123.2(3)
C13A N14 Ag2 120.9(3)
N14 C15 C16 122.2(5)
N14 C15 C151 117.7(5)
C16 C15 C151 120.2(5)
C15 C151 H51D 109.5
C15 C151 H51E 109.5
H51D C151 H51E 109.5
C15 C151 H51F 109.5
H51D C151 H51F 109.5
H51E C151 H51F 109.5
C17 C16 C15 121.7(5)
C17 C16 H16 119.2
C15 C16 H16 119.2
C16 C17 N18 114.3(5)
C16 C17 C171 126.2(5)
N18 C17 C171 119.6(5)
C17 C171 H71D 109.5
C17 C171 H71E 109.5
H71D C171 H71E 109.5
C17 C171 H71F 109.5
H71D C171 H71F 109.5
H71E C171 H71F 109.5
C13A N18 C17 123.2(5)
C13A N18 N11 110.8(4)
C17 N18 N11 126.0(4)
C8 N9 Ag2 153.5(5)
N9 C8 C9 178.7(7)
C8 C9 H9A 109.5
C8 C9 H9B 109.5
H9A C9 H9B 109.5
C8 C9 H9C 109.5
H9A C9 H9C 109.5
H9B C9 H9C 109.5
O1 Cl O2 108.6(4)
O1 Cl O4 111.6(4)
O2 Cl O4 105.5(5)
O1 Cl O3 115.4(4)
O2 Cl O3 105.8(4)
O4 Cl O3 109.2(4)
F4 P F2 176.4(6)
F4 P F3 89.3(5)
F2 P F3 87.4(5)
F4 P F1 89.9(4)
F2 P F1 89.0(4)
F3 P F1 94.5(3)
F4 P F5 91.9(5)
F2 P F5 91.5(4)
F3 P F5 178.6(4)
F1 P F5 86.3(3)
F4 P F6 93.1(4)
F2 P F6 88.0(4)
F3 P F6 85.3(3)
F1 P F6 176.9(4)
F5 P F6 93.8(3)

loop_
_geom_bond_atom_site_label_1
_geom_bond_atom_site_label_2
_geom_bond_distance
Ag1 N13 2.124(4)
Ag1 N3 2.141(4)
Ag1 Ag2 2.9852(10)
Ag2 N14 2.227(4)
Ag2 N4 2.241(4)
Ag2 N9 2.371(6)
N1 C2 1.303(7)
N1 N8 1.362(6)
C2 N3 1.362(6)
C2 H2 0.9300
N3 C3A 1.344(6)
C3A N4 1.334(6)
C3A N8 1.360(6)
N4 C5 1.340(6)
C5 C6 1.398(8)
C5 C51 1.497(8)
C51 H51A 0.9600
C51 H51B 0.9600
C51 H51C 0.9600
C6 C7 1.350(7)
C6 H6 0.9300
C7 N8 1.369(6)
C7 C71 1.481(8)
C71 H71A 0.9600
C71 H71B 0.9600
C71 H71C 0.9600
N11 C12 1.302(7)
N11 N18 1.391(6)
C12 N13 1.361(7)
C12 H12 0.9300
N13 C13A 1.346(6)
C13A N14 1.339(6)
C13A N18 1.343(6)
N14 C15 1.338(6)
C15 C16 1.400(8)
C15 C151 1.491(8)
C151 H51D 0.9600
C151 H51E 0.9600
C151 H51F 0.9600
C16 C17 1.357(8)
C16 H16 0.9300
C17 N18 1.360(6)
C17 C171 1.484(8)
C171 H71D 0.9600
C171 H71E 0.9600
C171 H71F 0.9600
N9 C8 1.112(7)
C8 C9 1.448(9)
C9 H9A 0.9600
C9 H9B 0.9600
C9 H9C 0.9600
Cl O1 1.367(5)
Cl O2 1.402(5)
Cl O4 1.408(5)
Cl O3 1.413(5)
P F4 1.454(6)
P F2 1.465(6)
P F3 1.530(5)
P F1 1.536(5)
P F5 1.537(5)
P F6 1.579(5)
